data_1563800
loop_
_publ_author_name
'Wu, Xiao-Feng'
'wu, Fu-Peng'

_publ_section_title
;
 Pd/Cu-Catalyzed Amide-Enabled Selectivity-Reversed Borocarbonylation of
 Unactivated Alkenes
;
_journal_name_full 'Chemical Science'
_journal_paper_doi 10.1039/D1SC02785A
_journal_year 2021
_chemical_formula_sum 'C21 H20 N2 O3'
_chemical_formula_weight 348.39
_space_group_crystal_system monoclinic
_space_group_IT_number 14
_space_group_name_Hall '-P 2ybc'
_space_group_name_H-M_alt 'P 1 21/c 1'
_atom_sites_solution_hydrogens mixed
_audit_creation_method SHELXL-2018/3
_audit_update_record
;
2021-04-22 deposited with the CCDC.	2021-06-29 downloaded from the CCDC.
;
_cell_angle_alpha 90
_cell_angle_beta 97.796(2)
_cell_angle_gamma 90
_cell_formula_units_Z 4
_cell_length_a 14.1183(11)
_cell_length_b 5.6152(4)
_cell_length_c 21.6543(17)
_cell_measurement_reflns_used 9896
_cell_measurement_temperature 150(2)
_cell_measurement_theta_max 28.76
_cell_measurement_theta_min 2.54
_cell_volume 1700.8(2)
_computing_cell_refinement 'SAINT (Bruker, 2013)'
_computing_data_collection 'APEX2 (Bruker, 2014)'
_computing_data_reduction SAINT
_computing_structure_refinement 'SHELXL-2018/3 (Sheldrick, 2015)'
_computing_structure_solution 'SHELXS-97 (Sheldrick, 2008)'
_diffrn_ambient_temperature 150(2)
_diffrn_detector_area_resol_mean 8.3333
_diffrn_measured_fraction_theta_full 0.999
_diffrn_measured_fraction_theta_max 0.999
_diffrn_measurement_device_type 'Bruker APEX-II CCD'
_diffrn_measurement_method '\f and \w scans'
_diffrn_radiation_type MoK\a
_diffrn_radiation_wavelength 0.71073
_diffrn_reflns_av_R_equivalents 0.0238
_diffrn_reflns_av_unetI/netI 0.0131
_diffrn_reflns_Laue_measured_fraction_full 0.999
_diffrn_reflns_Laue_measured_fraction_max 0.999
_diffrn_reflns_limit_h_max 18
_diffrn_reflns_limit_h_min -19
_diffrn_reflns_limit_k_max 7
_diffrn_reflns_limit_k_min -7
_diffrn_reflns_limit_l_max 29
_diffrn_reflns_limit_l_min -29
_diffrn_reflns_number 36217
_diffrn_reflns_point_group_measured_fraction_full 0.999
_diffrn_reflns_point_group_measured_fraction_max 0.999
_diffrn_reflns_theta_full 25.242
_diffrn_reflns_theta_max 28.812
_diffrn_reflns_theta_min 1.898
_diffrn_source 'fine-focus sealed tube'
_exptl_absorpt_coefficient_mu 0.092
_exptl_absorpt_correction_T_max 0.99
_exptl_absorpt_correction_T_min 0.96
_exptl_absorpt_correction_type multi-scan
_exptl_absorpt_process_details 'SADABS (Bruker, 2014)'
_exptl_crystal_colour colourless
_exptl_crystal_density_diffrn 1.361
_exptl_crystal_description block
_exptl_crystal_F_000 736
_exptl_crystal_size_max 0.430
_exptl_crystal_size_mid 0.210
_exptl_crystal_size_min 0.160
_refine_diff_density_max 0.546
_refine_diff_density_min -0.185
_refine_diff_density_rms 0.043
_refine_ls_extinction_method none
_refine_ls_goodness_of_fit_ref 1.074
_refine_ls_hydrogen_treatment mixed
_refine_ls_matrix_type full
_refine_ls_number_parameters 243
_refine_ls_number_reflns 4443
_refine_ls_number_restraints 0
_refine_ls_restrained_S_all 1.074
_refine_ls_R_factor_all 0.0434
_refine_ls_R_factor_gt 0.0396
_refine_ls_shift/su_max 0.001
_refine_ls_shift/su_mean 0.000
_refine_ls_structure_factor_coef Fsqd
_refine_ls_weighting_details 'w=1/[\s^2^(Fo^2^)+(0.0557P)^2^+0.5827P] where P=(Fo^2^+2Fc^2^)/3'
_refine_ls_weighting_scheme calc
_refine_ls_wR_factor_gt 0.1074
_refine_ls_wR_factor_ref 0.1108
_reflns_Friedel_coverage 0.000
_reflns_number_gt 4033
_reflns_number_total 4443
_reflns_threshold_expression 'I > 2\s(I)'
_cod_data_source_file d1sc02785a2.cif
_cod_data_source_block AX2094
_cod_original_sg_symbol_H-M 'P 21/c'
_cod_database_code 1563800
_shelx_shelxl_version_number 2018/3
_shelx_space_group_comment
;
The symmetry employed for this shelxl refinement is uniquely defined
by the following loop, which should always be used as a source of
symmetry information in preference to the above space-group names.
They are only intended as comments.
;

loop_
_space_group_symop_operation_xyz
'x, y, z'
'-x, y+1/2, -z+1/2'
'-x, -y, -z'
'x, -y-1/2, z-1/2'

loop_
_atom_site_label
_atom_site_type_symbol
_atom_site_fract_x
_atom_site_fract_y
_atom_site_fract_z
_atom_site_U_iso_or_equiv
_atom_site_adp_type
_atom_site_occupancy
_atom_site_site_symmetry_order
_atom_site_calc_flag
_atom_site_refinement_flags_posn
_atom_site_refinement_flags_adp
_atom_site_refinement_flags_occupancy
_atom_site_disorder_assembly
_atom_site_disorder_group
C1 C 0.39684(7) 1.31663(18) 0.85905(5) 0.0206(2) Uani 1 1 d . . . . .
C2 C 0.34857(7) 1.34566(18) 0.79708(5) 0.0195(2) Uani 1 1 d . . . . .
C3 C 0.23875(8) 1.2055(2) 0.71782(5) 0.0266(2) Uani 1 1 d . . . . .
H3 H 0.193352 1.088422 0.701859 0.032 Uiso 1 1 calc R U . . .
C4 C 0.25469(8) 1.3983(2) 0.67878(5) 0.0275(2) Uani 1 1 d . . . . .
H4 H 0.220220 1.410284 0.638057 0.033 Uiso 1 1 calc R U . . .
C5 C 0.32033(8) 1.5675(2) 0.70036(5) 0.0251(2) Uani 1 1 d . . . . .
H5 H 0.332126 1.698858 0.674829 0.030 Uiso 1 1 calc R U . . .
C6 C 0.37072(7) 1.54490(18) 0.76129(5) 0.0211(2) Uani 1 1 d . . . . .
C7 C 0.44221(8) 1.70682(19) 0.78703(5) 0.0244(2) Uani 1 1 d . . . . .
H7 H 0.457534 1.841058 0.763590 0.029 Uiso 1 1 calc R U . . .
C8 C 0.48923(8) 1.6695(2) 0.84581(5) 0.0262(2) Uani 1 1 d . . . . .
H8 H 0.538220 1.776941 0.862293 0.031 Uiso 1 1 calc R U . . .
C9 C 0.46652(7) 1.4748(2) 0.88252(5) 0.0244(2) Uani 1 1 d . . . . .
H9 H 0.499509 1.453585 0.923388 0.029 Uiso 1 1 calc R U . . .
C10 C 0.37636(7) 1.07799(19) 0.95340(5) 0.0208(2) Uani 1 1 d . . . . .
C11 C 0.34054(8) 0.83731(19) 0.97111(5) 0.0226(2) Uani 1 1 d . . . . .
H11A H 0.394756 0.743769 0.992496 0.027 Uiso 1 1 calc R U . . .
H11B H 0.314308 0.750273 0.932820 0.027 Uiso 1 1 calc R U . . .
C12 C 0.26331(8) 0.85881(19) 1.01378(5) 0.0228(2) Uani 1 1 d . . . . .
H12A H 0.290845 0.934431 1.053490 0.027 Uiso 1 1 calc R U . . .
H12B H 0.211221 0.962414 0.993796 0.027 Uiso 1 1 calc R U . . .
C13 C 0.22233(7) 0.61580(18) 1.02733(5) 0.0210(2) Uani 1 1 d . . . . .
H13 H 0.203273 0.529197 0.987215 0.025 Uiso 1 1 calc R U . . .
C14 C 0.13614(7) 0.63867(19) 1.06212(5) 0.0226(2) Uani 1 1 d . . . . .
H14A H 0.158382 0.682291 1.105986 0.027 Uiso 1 1 calc R U . . .
H14B H 0.094764 0.769155 1.043262 0.027 Uiso 1 1 calc R U . . .
C15 C 0.07763(7) 0.41180(19) 1.06094(5) 0.0214(2) Uani 1 1 d . . . . .
C16 C 0.00915(7) 0.38019(19) 1.10760(5) 0.0225(2) Uani 1 1 d . . . . .
C17 C -0.04598(8) 0.1723(2) 1.10430(6) 0.0269(2) Uani 1 1 d . . . . .
H17 H -0.038656 0.055457 1.073573 0.032 Uiso 1 1 calc R U . . .
C18 C -0.11152(8) 0.1364(2) 1.14595(6) 0.0323(3) Uani 1 1 d . . . . .
H18 H -0.148934 -0.004762 1.143545 0.039 Uiso 1 1 calc R U . . .
C19 C -0.12232(9) 0.3062(2) 1.19097(6) 0.0347(3) Uani 1 1 d . . . . .
H19 H -0.167352 0.281513 1.219199 0.042 Uiso 1 1 calc R U . . .
C20 C -0.06757(9) 0.5119(2) 1.19487(6) 0.0349(3) Uani 1 1 d . . . . .
H20 H -0.074746 0.627330 1.225965 0.042 Uiso 1 1 calc R U . . .
C21 C -0.00203(8) 0.5495(2) 1.15323(5) 0.0283(2) Uani 1 1 d . . . . .
H21 H 0.035213 0.690930 1.155904 0.034 Uiso 1 1 calc R U . . .
N1 N 0.36920(7) 1.11561(16) 0.89100(4) 0.02297(19) Uani 1 1 d . . . . .
N2 N 0.28279(6) 1.17739(16) 0.77500(4) 0.02307(19) Uani 1 1 d . . . . .
O1 O 0.40899(6) 1.22636(15) 0.99226(4) 0.02771(18) Uani 1 1 d . . . . .
O2 O 0.29093(6) 0.47694(16) 1.06661(4) 0.02904(19) Uani 1 1 d . . . . .
O3 O 0.08311(6) 0.25957(15) 1.02145(4) 0.02961(19) Uani 1 1 d . . . . .
H1 H 0.3392(11) 1.009(3) 0.8671(7) 0.034(4) Uiso 1 1 d . . . . .
H2 H 0.3305(14) 0.398(4) 1.0414(9) 0.063(6) Uiso 1 1 d . . . . .

loop_
_atom_site_aniso_label
_atom_site_aniso_U_11
_atom_site_aniso_U_22
_atom_site_aniso_U_33
_atom_site_aniso_U_23
_atom_site_aniso_U_13
_atom_site_aniso_U_12
C1 0.0208(4) 0.0201(5) 0.0218(5) 0.0016(4) 0.0059(4) -0.0001(4)
C2 0.0194(4) 0.0185(4) 0.0215(5) -0.0004(4) 0.0060(4) 0.0006(3)
C3 0.0280(5) 0.0267(5) 0.0246(5) -0.0021(4) 0.0019(4) -0.0025(4)
C4 0.0317(5) 0.0308(6) 0.0199(5) 0.0011(4) 0.0026(4) 0.0035(4)
C5 0.0288(5) 0.0245(5) 0.0234(5) 0.0040(4) 0.0084(4) 0.0042(4)
C6 0.0213(4) 0.0196(4) 0.0240(5) 0.0014(4) 0.0084(4) 0.0027(4)
C7 0.0237(5) 0.0202(5) 0.0311(5) 0.0029(4) 0.0103(4) -0.0014(4)
C8 0.0220(5) 0.0238(5) 0.0335(6) -0.0009(4) 0.0062(4) -0.0050(4)
C9 0.0220(5) 0.0260(5) 0.0251(5) 0.0007(4) 0.0031(4) -0.0025(4)
C10 0.0187(4) 0.0226(5) 0.0219(5) 0.0013(4) 0.0052(3) 0.0002(4)
C11 0.0245(5) 0.0213(5) 0.0227(5) 0.0021(4) 0.0063(4) -0.0008(4)
C12 0.0236(5) 0.0221(5) 0.0238(5) 0.0000(4) 0.0075(4) -0.0027(4)
C13 0.0200(4) 0.0215(5) 0.0217(5) 0.0017(4) 0.0036(4) -0.0012(4)
C14 0.0221(5) 0.0215(5) 0.0251(5) -0.0008(4) 0.0061(4) -0.0025(4)
C15 0.0180(4) 0.0214(5) 0.0246(5) 0.0012(4) 0.0025(4) -0.0002(4)
C16 0.0186(4) 0.0225(5) 0.0264(5) 0.0039(4) 0.0032(4) 0.0010(4)
C17 0.0235(5) 0.0244(5) 0.0329(6) 0.0038(4) 0.0044(4) -0.0017(4)
C18 0.0247(5) 0.0326(6) 0.0403(6) 0.0100(5) 0.0066(5) -0.0040(4)
C19 0.0269(5) 0.0419(7) 0.0378(6) 0.0110(5) 0.0135(5) 0.0038(5)
C20 0.0337(6) 0.0376(6) 0.0363(6) 0.0006(5) 0.0150(5) 0.0045(5)
C21 0.0262(5) 0.0267(5) 0.0333(6) 0.0008(4) 0.0089(4) 0.0005(4)
N1 0.0276(4) 0.0206(4) 0.0205(4) 0.0012(3) 0.0026(3) -0.0056(3)
N2 0.0245(4) 0.0223(4) 0.0224(4) -0.0001(3) 0.0036(3) -0.0025(3)
O1 0.0306(4) 0.0296(4) 0.0232(4) -0.0027(3) 0.0050(3) -0.0067(3)
O2 0.0259(4) 0.0322(4) 0.0292(4) 0.0069(3) 0.0045(3) 0.0037(3)
O3 0.0282(4) 0.0272(4) 0.0348(4) -0.0069(3) 0.0089(3) -0.0044(3)

loop_
_atom_type_symbol
_atom_type_description
_atom_type_scat_dispersion_real
_atom_type_scat_dispersion_imag
_atom_type_scat_source
C C 0.0033 0.0016 'International Tables Vol C Tables 4.2.6.8 and 6.1.1.4'
H H 0.0000 0.0000 'International Tables Vol C Tables 4.2.6.8 and 6.1.1.4'
N N 0.0061 0.0033 'International Tables Vol C Tables 4.2.6.8 and 6.1.1.4'
O O 0.0106 0.0060 'International Tables Vol C Tables 4.2.6.8 and 6.1.1.4'

loop_
_geom_angle_atom_site_label_1
_geom_angle_atom_site_label_2
_geom_angle_atom_site_label_3
_geom_angle
_geom_angle_site_symmetry_1
_geom_angle_site_symmetry_3
_geom_angle_publ_flag
C9 C1 N1 124.79(10) . . ?
C9 C1 C2 120.06(9) . . ?
N1 C1 C2 115.12(9) . . ?
N2 C2 C6 122.95(9) . . ?
N2 C2 C1 117.71(9) . . ?
C6 C2 C1 119.34(9) . . ?
N2 C3 C4 124.20(11) . . ?
N2 C3 H3 117.9 . . ?
C4 C3 H3 117.9 . . ?
C5 C4 C3 119.03(10) . . ?
C5 C4 H4 120.5 . . ?
C3 C4 H4 120.5 . . ?
C4 C5 C6 119.23(10) . . ?
C4 C5 H5 120.4 . . ?
C6 C5 H5 120.4 . . ?
C7 C6 C5 123.39(10) . . ?
C7 C6 C2 119.29(10) . . ?
C5 C6 C2 117.31(10) . . ?
C8 C7 C6 119.85(10) . . ?
C8 C7 H7 120.1 . . ?
C6 C7 H7 120.1 . . ?
C7 C8 C9 121.49(10) . . ?
C7 C8 H8 119.3 . . ?
C9 C8 H8 119.3 . . ?
C1 C9 C8 119.91(10) . . ?
C1 C9 H9 120.0 . . ?
C8 C9 H9 120.0 . . ?
O1 C10 N1 123.12(10) . . ?
O1 C10 C11 122.70(9) . . ?
N1 C10 C11 114.17(9) . . ?
C10 C11 C12 111.97(9) . . ?
C10 C11 H11A 109.2 . . ?
C12 C11 H11A 109.2 . . ?
C10 C11 H11B 109.2 . . ?
C12 C11 H11B 109.2 . . ?
H11A C11 H11B 107.9 . . ?
C13 C12 C11 111.48(9) . . ?
C13 C12 H12A 109.3 . . ?
C11 C12 H12A 109.3 . . ?
C13 C12 H12B 109.3 . . ?
C11 C12 H12B 109.3 . . ?
H12A C12 H12B 108.0 . . ?
O2 C13 C14 105.91(8) . . ?
O2 C13 C12 110.98(8) . . ?
C14 C13 C12 111.67(9) . . ?
O2 C13 H13 109.4 . . ?
C14 C13 H13 109.4 . . ?
C12 C13 H13 109.4 . . ?
C15 C14 C13 113.03(9) . . ?
C15 C14 H14A 109.0 . . ?
C13 C14 H14A 109.0 . . ?
C15 C14 H14B 109.0 . . ?
C13 C14 H14B 109.0 . . ?
H14A C14 H14B 107.8 . . ?
O3 C15 C16 119.82(9) . . ?
O3 C15 C14 120.98(9) . . ?
C16 C15 C14 119.15(9) . . ?
C21 C16 C17 119.27(10) . . ?
C21 C16 C15 122.77(10) . . ?
C17 C16 C15 117.96(10) . . ?
C18 C17 C16 120.12(11) . . ?
C18 C17 H17 119.9 . . ?
C16 C17 H17 119.9 . . ?
C19 C18 C17 120.14(11) . . ?
C19 C18 H18 119.9 . . ?
C17 C18 H18 119.9 . . ?
C20 C19 C18 120.14(11) . . ?
C20 C19 H19 119.9 . . ?
C18 C19 H19 119.9 . . ?
C19 C20 C21 120.06(12) . . ?
C19 C20 H20 120.0 . . ?
C21 C20 H20 120.0 . . ?
C20 C21 C16 120.26(11) . . ?
C20 C21 H21 119.9 . . ?
C16 C21 H21 119.9 . . ?
C10 N1 C1 128.77(9) . . ?
C10 N1 H1 116.9(10) . . ?
C1 N1 H1 114.0(10) . . ?
C3 N2 C2 117.27(9) . . ?
C13 O2 H2 108.6(12) . . ?

loop_
_geom_bond_atom_site_label_1
_geom_bond_atom_site_label_2
_geom_bond_distance
_geom_bond_site_symmetry_2
_geom_bond_publ_flag
C1 C9 1.3709(15) . ?
C1 N1 1.4065(13) . ?
C1 C2 1.4294(14) . ?
C2 N2 1.3650(13) . ?
C2 C6 1.4199(14) . ?
C3 N2 1.3176(14) . ?
C3 C4 1.4103(16) . ?
C3 H3 0.9500 . ?
C4 C5 1.3645(17) . ?
C4 H4 0.9500 . ?
C5 C6 1.4171(15) . ?
C5 H5 0.9500 . ?
C6 C7 1.4155(15) . ?
C7 C8 1.3693(16) . ?
C7 H7 0.9500 . ?
C8 C9 1.4142(15) . ?
C8 H8 0.9500 . ?
C9 H9 0.9500 . ?
C10 O1 1.2285(13) . ?
C10 N1 1.3579(13) . ?
C10 C11 1.5106(14) . ?
C11 C12 1.5267(14) . ?
C11 H11A 0.9900 . ?
C11 H11B 0.9900 . ?
C12 C13 1.5260(14) . ?
C12 H12A 0.9900 . ?
C12 H12B 0.9900 . ?
C13 O2 1.4304(13) . ?
C13 C14 1.5210(14) . ?
C13 H13 1.0000 . ?
C14 C15 1.5166(14) . ?
C14 H14A 0.9900 . ?
C14 H14B 0.9900 . ?
C15 O3 1.2188(13) . ?
C15 C16 1.5009(14) . ?
C16 C21 1.3953(16) . ?
C16 C17 1.3995(15) . ?
C17 C18 1.3916(16) . ?
C17 H17 0.9500 . ?
C18 C19 1.3868(19) . ?
C18 H18 0.9500 . ?
C19 C20 1.3859(19) . ?
C19 H19 0.9500 . ?
C20 C21 1.3929(16) . ?
C20 H20 0.9500 . ?
C21 H21 0.9500 . ?
N1 H1 0.863(17) . ?
O2 H2 0.94(2) . ?

loop_
_geom_hbond_atom_site_label_D
_geom_hbond_atom_site_label_H
_geom_hbond_atom_site_label_A
_geom_hbond_distance_DH
_geom_hbond_distance_HA
_geom_hbond_distance_DA
_geom_hbond_angle_DHA
_geom_hbond_site_symmetry_A
_geom_hbond_publ_flag
O2 H2 O1 0.94(2) 1.90(2) 2.8423(12) 178(2) 1_545 yes

loop_
_geom_torsion_atom_site_label_1
_geom_torsion_atom_site_label_2
_geom_torsion_atom_site_label_3
_geom_torsion_atom_site_label_4
_geom_torsion
_geom_torsion_site_symmetry_1
_geom_torsion_site_symmetry_2
_geom_torsion_site_symmetry_3
_geom_torsion_site_symmetry_4
_geom_torsion_publ_flag
C9 C1 C2 N2 177.16(10) . . . . ?
N1 C1 C2 N2 -0.94(13) . . . . ?
C9 C1 C2 C6 -2.63(15) . . . . ?
N1 C1 C2 C6 179.26(9) . . . . ?
N2 C3 C4 C5 0.74(18) . . . . ?
C3 C4 C5 C6 0.04(16) . . . . ?
C4 C5 C6 C7 177.93(10) . . . . ?
C4 C5 C6 C2 -0.77(15) . . . . ?
N2 C2 C6 C7 -177.90(9) . . . . ?
C1 C2 C6 C7 1.88(14) . . . . ?
N2 C2 C6 C5 0.85(15) . . . . ?
C1 C2 C6 C5 -179.36(9) . . . . ?
C5 C6 C7 C8 -178.49(10) . . . . ?
C2 C6 C7 C8 0.19(15) . . . . ?
C6 C7 C8 C9 -1.57(16) . . . . ?
N1 C1 C9 C8 179.21(10) . . . . ?
C2 C1 C9 C8 1.30(16) . . . . ?
C7 C8 C9 C1 0.83(17) . . . . ?
O1 C10 C11 C12 55.86(13) . . . . ?
N1 C10 C11 C12 -124.07(10) . . . . ?
C10 C11 C12 C13 175.66(9) . . . . ?
C11 C12 C13 O2 70.10(11) . . . . ?
C11 C12 C13 C14 -171.98(9) . . . . ?
O2 C13 C14 C15 -74.82(11) . . . . ?
C12 C13 C14 C15 164.26(9) . . . . ?
C13 C14 C15 O3 -20.49(14) . . . . ?
C13 C14 C15 C16 162.06(9) . . . . ?
O3 C15 C16 C21 -178.73(11) . . . . ?
C14 C15 C16 C21 -1.25(15) . . . . ?
O3 C15 C16 C17 0.68(15) . . . . ?
C14 C15 C16 C17 178.16(10) . . . . ?
C21 C16 C17 C18 0.37(17) . . . . ?
C15 C16 C17 C18 -179.05(10) . . . . ?
C16 C17 C18 C19 -0.13(18) . . . . ?
C17 C18 C19 C20 -0.31(19) . . . . ?
C18 C19 C20 C21 0.5(2) . . . . ?
C19 C20 C21 C16 -0.26(19) . . . . ?
C17 C16 C21 C20 -0.18(17) . . . . ?
C15 C16 C21 C20 179.22(11) . . . . ?
O1 C10 N1 C1 1.01(17) . . . . ?
C11 C10 N1 C1 -179.05(10) . . . . ?
C9 C1 N1 C10 25.43(17) . . . . ?
C2 C1 N1 C10 -156.57(10) . . . . ?
C4 C3 N2 C2 -0.68(16) . . . . ?
C6 C2 N2 C3 -0.14(15) . . . . ?
C1 C2 N2 C3 -179.92(9) . . . . ?
